data_7105823
loop_
_publ_author_name
'Kimberly Fields'
'James Engle'
'Saovalak Sripothongnak'
'Chungsik Kim'
'X. Peter Zhang'
'Christopher Ziegler'

_publ_section_title
;
 Cobalt carbaporphyrin-catalyzed cyclopropanation
;
_journal_name_full Chem.Commun.
_journal_page_first 749
_journal_paper_doi 10.1039/c0cc03894f
_journal_volume 47
_journal_year 2011
_chemical_formula_sum 'C55 H40 Co N6'
_chemical_formula_weight 843.86
_chemical_name_systematic
;
?
;
_space_group_IT_number 2
_symmetry_cell_setting triclinic
_symmetry_space_group_name_Hall '-P 1'
_symmetry_space_group_name_H-M 'P -1'
_atom_sites_solution_hydrogens geom
_atom_sites_solution_primary direct
_atom_sites_solution_secondary difmap
_audit_creation_method SHELXL-97
_cell_angle_alpha 97.019(2)
_cell_angle_beta 93.666(2)
_cell_angle_gamma 107.317(2)
_cell_formula_units_Z 2
_cell_length_a 11.6749(13)
_cell_length_b 13.2874(15)
_cell_length_c 14.1474(16)
_cell_measurement_reflns_used 2448
_cell_measurement_temperature 100(2)
_cell_measurement_theta_max 27.94
_cell_measurement_theta_min 2.22
_cell_volume 2067.8(4)
_computing_cell_refinement 'Bruker SMART'
_computing_data_collection 'Bruker SMART'
_computing_data_reduction 'Bruker SAINT'
_computing_molecular_graphics 'Bruker SHELXTL'
_computing_publication_material 'Bruker SHELXTL'
_computing_structure_refinement 'SHELXL-97 (Sheldrick, 1997)'
_computing_structure_solution 'SHELXS-97 (Sheldrick, 1990)'
_diffrn_ambient_temperature 100(2)
_diffrn_measured_fraction_theta_full 0.978
_diffrn_measured_fraction_theta_max 0.978
_diffrn_measurement_device_type 'CCD area detector'
_diffrn_measurement_method 'phi and omega scans'
_diffrn_radiation_monochromator graphite
_diffrn_radiation_source 'fine-focus sealed tube'
_diffrn_radiation_type MoK\a
_diffrn_radiation_wavelength 0.71073
_diffrn_reflns_av_R_equivalents 0.0524
_diffrn_reflns_av_sigmaI/netI 0.1193
_diffrn_reflns_limit_h_max 14
_diffrn_reflns_limit_h_min -14
_diffrn_reflns_limit_k_max 16
_diffrn_reflns_limit_k_min -16
_diffrn_reflns_limit_l_max 18
_diffrn_reflns_limit_l_min -17
_diffrn_reflns_number 17072
_diffrn_reflns_theta_full 27.00
_diffrn_reflns_theta_max 27.00
_diffrn_reflns_theta_min 1.46
_exptl_absorpt_coefficient_mu 0.463
_exptl_absorpt_correction_T_max 0.9862
_exptl_absorpt_correction_T_min 0.9595
_exptl_absorpt_correction_type multi-scan
_exptl_absorpt_process_details 'SADABS; Sheldrick, 2004 [Sheldrick, G. M. (2004)]'
_exptl_crystal_colour black
_exptl_crystal_density_diffrn 1.355
_exptl_crystal_density_meas ?
_exptl_crystal_density_method .
_exptl_crystal_description plate
_exptl_crystal_F_000 878
_exptl_crystal_size_max 0.09
_exptl_crystal_size_mid 0.05
_exptl_crystal_size_min 0.03
_refine_diff_density_max 0.789
_refine_diff_density_min -0.516
_refine_diff_density_rms 0.082
_refine_ls_extinction_method none
_refine_ls_goodness_of_fit_ref 1.087
_refine_ls_hydrogen_treatment constr
_refine_ls_matrix_type full
_refine_ls_number_parameters 596
_refine_ls_number_reflns 8810
_refine_ls_number_restraints 0
_refine_ls_restrained_S_all 1.087
_refine_ls_R_factor_all 0.1221
_refine_ls_R_factor_gt 0.0755
_refine_ls_shift/su_max 0.010
_refine_ls_shift/su_mean 0.000
_refine_ls_structure_factor_coef Fsqd
_refine_ls_weighting_details 'calc w=1/[\s^2^(Fo^2^)+(0.0466P)^2^+1.6304P] where P=(Fo^2^+2Fc^2^)/3'
_refine_ls_weighting_scheme calc
_refine_ls_wR_factor_gt 0.1471
_refine_ls_wR_factor_ref 0.1629
_reflns_number_gt 5783
_reflns_number_total 8810
_reflns_threshold_expression >2sigma(I)
_cod_data_source_file C0CC03894F.TXT
_cod_data_source_block CoII(2-N-CH3-NCTPP)py
_cod_depositor_comments
;
The following automatic conversions were performed:
'_symmetry_cell_setting' value 'Triclinic' changed to 'triclinic'
according to '/home/saulius/struct/CIF-dictionaries/cif_core.dic'
dictionary named 'cif_core.dic' version 2.4.1 from 2010-06-29.

Automatic conversion script
Id: cif_fix_enum 1527 2010-12-29 10:47:43Z saulius 
;
_cod_original_sg_symbol_H-M P-1
_cod_database_code 7105823

loop_
_symmetry_equiv_pos_as_xyz
'x, y, z'
'-x, -y, -z'

loop_
_atom_site_label
_atom_site_type_symbol
_atom_site_fract_x
_atom_site_fract_y
_atom_site_fract_z
_atom_site_U_iso_or_equiv
_atom_site_adp_type
_atom_site_occupancy
_atom_site_symmetry_multiplicity
_atom_site_calc_flag
_atom_site_refinement_flags
_atom_site_disorder_assembly
_atom_site_disorder_group
C1 C 0.4229(4) 0.3886(3) 0.6782(3) 0.0195(9) Uani 1 1 d . . .
C2 C 0.4720(4) 0.4991(3) 0.7226(3) 0.0241(9) Uani 1 1 d . . .
H2 H 0.4534 0.5584 0.7020 0.029 Uiso 1 1 calc R . .
C3 C 0.5482(4) 0.5013(3) 0.7979(3) 0.0253(10) Uani 1 1 d . . .
H3 H 0.5946 0.5631 0.8405 0.030 Uiso 1 1 calc R . .
C4 C 0.5475(4) 0.3934(3) 0.8030(3) 0.0223(9) Uani 1 1 d . . .
C5 C 0.6166(4) 0.3659(3) 0.8728(3) 0.0210(9) Uani 1 1 d . . .
C6 C 0.6988(4) 0.4527(3) 0.9452(3) 0.0221(9) Uani 1 1 d . . .
C7 C 0.8185(4) 0.4965(4) 0.9314(4) 0.0459(14) Uani 1 1 d . . .
H7 H 0.8491 0.4693 0.8766 0.055 Uiso 1 1 calc R . .
C8 C 0.8950(5) 0.5805(4) 0.9972(4) 0.0476(14) Uani 1 1 d . . .
H8 H 0.9771 0.6097 0.9867 0.057 Uiso 1 1 calc R . .
C9 C 0.8527(5) 0.6210(4) 1.0764(3) 0.0373(12) Uani 1 1 d . . .
H9 H 0.9050 0.6785 1.1206 0.045 Uiso 1 1 calc R . .
C10 C 0.7345(5) 0.5779(4) 1.0917(3) 0.0455(14) Uani 1 1 d . . .
H10 H 0.7044 0.6058 1.1464 0.055 Uiso 1 1 calc R . .
C11 C 0.6586(5) 0.4937(4) 1.0271(3) 0.0365(12) Uani 1 1 d . . .
H11 H 0.5773 0.4634 1.0392 0.044 Uiso 1 1 calc R . .
C12 C 0.6183(4) 0.2612(3) 0.8752(3) 0.0206(9) Uani 1 1 d . . .
C13 C 0.6898(4) 0.2313(4) 0.9456(3) 0.0274(10) Uani 1 1 d . . .
H13 H 0.7397 0.2774 0.9990 0.033 Uiso 1 1 calc R . .
C14 C 0.6744(4) 0.1262(4) 0.9232(3) 0.0275(10) Uani 1 1 d . . .
H14 H 0.7105 0.0847 0.9579 0.033 Uiso 1 1 calc R . .
C15 C 0.5925(4) 0.0888(3) 0.8364(3) 0.0230(9) Uani 1 1 d . . .
C16 C 0.5652(4) -0.0135(3) 0.7877(3) 0.0220(9) Uani 1 1 d . . .
C17 C 0.6178(4) -0.0892(3) 0.8311(3) 0.0242(9) Uani 1 1 d . . .
C18 C 0.7249(4) -0.1022(3) 0.8039(3) 0.0290(10) Uani 1 1 d . . .
H18 H 0.7653 -0.0620 0.7580 0.035 Uiso 1 1 calc R . .
C19 C 0.7742(4) -0.1732(4) 0.8426(4) 0.0362(11) Uani 1 1 d . . .
H19 H 0.8476 -0.1816 0.8231 0.043 Uiso 1 1 calc R . .
C20 C 0.7161(5) -0.2316(3) 0.9096(4) 0.0392(12) Uani 1 1 d . . .
H20 H 0.7488 -0.2808 0.9359 0.047 Uiso 1 1 calc R . .
C21 C 0.6097(5) -0.2178(4) 0.9381(3) 0.0375(12) Uani 1 1 d . . .
H21 H 0.5700 -0.2571 0.9847 0.045 Uiso 1 1 calc R . .
C22 C 0.5611(4) -0.1473(3) 0.8990(3) 0.0290(10) Uani 1 1 d . . .
H22 H 0.4881 -0.1385 0.9190 0.035 Uiso 1 1 calc R . .
C23 C 0.4932(4) -0.0407(3) 0.6990(3) 0.0233(9) Uani 1 1 d . . .
C24 C 0.4345(3) 0.0226(3) 0.6556(3) 0.0184(8) Uani 1 1 d . . .
C25 C 0.3894(4) -0.1448(3) 0.5669(3) 0.0248(9) Uani 1 1 d . . .
H25 H 0.3560 -0.2033 0.5171 0.030 Uiso 1 1 calc R . .
C26 C 0.3668(4) -0.0461(3) 0.5729(3) 0.0228(9) Uani 1 1 d . . .
C27 C 0.5030(5) -0.2358(4) 0.6496(4) 0.0558(16) Uani 1 1 d . . .
H27A H 0.4600 -0.2941 0.5985 0.084 Uiso 1 1 calc R . .
H27B H 0.4858 -0.2583 0.7120 0.084 Uiso 1 1 calc R . .
H27C H 0.5900 -0.2172 0.6448 0.084 Uiso 1 1 calc R . .
C28 C 0.2833(4) -0.0243(3) 0.5080(3) 0.0233(9) Uani 1 1 d . . .
C29 C 0.2029(4) -0.1142(3) 0.4365(3) 0.0208(9) Uani 1 1 d . . .
C30 C 0.0833(4) -0.1606(4) 0.4517(3) 0.0335(11) Uani 1 1 d . . .
H30 H 0.0515 -0.1311 0.5047 0.040 Uiso 1 1 calc R . .
C31 C 0.0098(4) -0.2493(3) 0.3908(3) 0.0318(11) Uani 1 1 d . . .
H31 H -0.0706 -0.2822 0.4037 0.038 Uiso 1 1 calc R . .
C32 C 0.0539(4) -0.2896(3) 0.3114(3) 0.0255(10) Uani 1 1 d . . .
H32 H 0.0035 -0.3501 0.2694 0.031 Uiso 1 1 calc R . .
C33 C 0.1709(4) -0.2422(3) 0.2929(3) 0.0260(10) Uani 1 1 d . . .
H33 H 0.2006 -0.2689 0.2374 0.031 Uiso 1 1 calc R . .
C34 C 0.2447(4) -0.1555(3) 0.3557(3) 0.0240(9) Uani 1 1 d . . .
H34 H 0.3255 -0.1238 0.3431 0.029 Uiso 1 1 calc R . .
C35 C 0.2718(4) 0.0769(3) 0.5122(3) 0.0216(9) Uani 1 1 d . . .
C36 C 0.1949(4) 0.1057(3) 0.4463(3) 0.0261(10) Uani 1 1 d . . .
H36 H 0.1387 0.0585 0.3969 0.031 Uiso 1 1 calc R . .
C37 C 0.2156(4) 0.2119(3) 0.4659(3) 0.0255(10) Uani 1 1 d . . .
H37 H 0.1790 0.2538 0.4321 0.031 Uiso 1 1 calc R . .
C38 C 0.3048(4) 0.2493(3) 0.5488(3) 0.0194(9) Uani 1 1 d . . .
C39 C 0.3448(4) 0.3558(3) 0.5948(3) 0.0220(9) Uani 1 1 d . . .
C40 C 0.2996(4) 0.4360(3) 0.5506(3) 0.0237(9) Uani 1 1 d . . .
C41 C 0.3319(4) 0.4632(3) 0.4616(3) 0.0302(10) Uani 1 1 d . . .
H41 H 0.3845 0.4320 0.4290 0.036 Uiso 1 1 calc R . .
C42 C 0.2874(4) 0.5356(4) 0.4207(4) 0.0384(12) Uani 1 1 d . . .
H42 H 0.3111 0.5553 0.3609 0.046 Uiso 1 1 calc R . .
C43 C 0.2080(5) 0.5792(4) 0.4674(4) 0.0433(13) Uani 1 1 d . . .
H43 H 0.1766 0.6280 0.4389 0.052 Uiso 1 1 calc R . .
C44 C 0.1748(4) 0.5520(4) 0.5549(4) 0.0371(12) Uani 1 1 d . . .
H44 H 0.1198 0.5812 0.5863 0.045 Uiso 1 1 calc R . .
C45 C 0.2213(4) 0.4822(3) 0.5967(3) 0.0271(10) Uani 1 1 d . . .
H45 H 0.1999 0.4653 0.6578 0.033 Uiso 1 1 calc R . .
C46 C 0.1753(4) 0.1349(4) 0.7446(3) 0.0344(11) Uani 1 1 d . . .
H46 H 0.1747 0.1737 0.6925 0.041 Uiso 1 1 calc R . .
C47 C 0.0688(4) 0.0977(4) 0.7850(3) 0.0351(11) Uani 1 1 d . . .
H47 H -0.0031 0.1094 0.7604 0.042 Uiso 1 1 calc R . .
C48 C 0.0695(4) 0.0434(3) 0.8616(3) 0.0322(11) Uani 1 1 d . . .
H48 H -0.0016 0.0175 0.8919 0.039 Uiso 1 1 calc R . .
C49 C 0.1757(4) 0.0275(4) 0.8932(4) 0.0428(13) Uani 1 1 d . . .
H49 H 0.1789 -0.0099 0.9459 0.051 Uiso 1 1 calc R . .
N7 N 0.0777(15) 0.6132(8) 0.7953(9) 0.057(4) Uani 0.50 1 d PG A 2
C56 C 0.1964(11) 0.6784(14) 0.8008(7) 0.039(4) Uani 0.50 1 d PG A 2
H56 H 0.2596 0.6581 0.8307 0.047 Uiso 0.50 1 calc PR A 2
C57 C 0.2226(7) 0.7732(11) 0.7626(9) 0.052(6) Uani 0.50 1 d PG A 2
H57 H 0.3037 0.8178 0.7663 0.062 Uiso 0.50 1 calc PR A 2
C58 C 0.1300(14) 0.8028(6) 0.7188(7) 0.039(4) Uani 0.50 1 d PG A 2
H58 H 0.1479 0.8677 0.6927 0.046 Uiso 0.50 1 calc PR A 2
C59 C 0.0113(11) 0.7377(11) 0.7133(9) 0.029(3) Uani 0.50 1 d PG A 2
H59 H -0.0519 0.7579 0.6834 0.035 Uiso 0.50 1 calc PR A 2
C60 C -0.0148(7) 0.6428(10) 0.7515(12) 0.043(4) Uani 0.50 1 d PG A 2
H60 H -0.0960 0.5983 0.7478 0.052 Uiso 0.50 1 calc PR A 2
C50 C 0.2775(4) 0.0663(4) 0.8479(3) 0.0352(11) Uani 1 1 d . . .
H50 H 0.3500 0.0541 0.8704 0.042 Uiso 1 1 calc R . .
C51 C 0.1843(13) 0.7921(7) 0.7397(11) 0.044(5) Uani 0.50 1 d PG B 1
H51 H 0.2380 0.8569 0.7266 0.053 Uiso 0.50 1 calc PR B 1
C52 C 0.0612(14) 0.7634(12) 0.7119(8) 0.035(4) Uani 0.50 1 d PG B 1
H52 H 0.0289 0.8104 0.6814 0.042 Uiso 0.50 1 calc PR B 1
C53 C -0.0146(7) 0.6661(15) 0.7286(12) 0.051(5) Uani 0.50 1 d PG B 1
H53 H -0.0988 0.6465 0.7095 0.062 Uiso 0.50 1 calc PR B 1
C54 C 0.0327(13) 0.5974(9) 0.7732(11) 0.051(5) Uani 0.50 1 d PG B 1
H54 H -0.0192 0.5309 0.7846 0.061 Uiso 0.50 1 calc PR B 1
C55 C 0.1558(15) 0.6260(9) 0.8010(9) 0.053(5) Uani 0.50 1 d PG B 1
H55 H 0.1913 0.5797 0.8294 0.063 Uiso 0.50 1 calc PR B 1
Co1 Co 0.43965(5) 0.16797(4) 0.69785(4) 0.01808(15) Uani 1 1 d . . .
N1 N 0.4698(3) 0.3239(2) 0.7282(2) 0.0194(7) Uani 1 1 d . . .
N2 N 0.5564(3) 0.1729(3) 0.8081(2) 0.0217(8) Uani 1 1 d . . .
N3 N 0.4634(3) -0.1434(3) 0.6400(3) 0.0288(9) Uani 1 1 d . . .
N4 N 0.3382(3) 0.1665(2) 0.5780(2) 0.0214(8) Uani 1 1 d . . .
N5 N 0.2793(3) 0.1197(2) 0.7744(2) 0.0224(8) Uani 1 1 d . . .
N6 N 0.2237(11) 0.7262(13) 0.7850(8) 0.045(3) Uani 0.50 1 d PG B 1

loop_
_atom_site_aniso_label
_atom_site_aniso_U_11
_atom_site_aniso_U_22
_atom_site_aniso_U_33
_atom_site_aniso_U_23
_atom_site_aniso_U_13
_atom_site_aniso_U_12
C1 0.020(2) 0.020(2) 0.016(2) -0.0031(17) 0.0001(17) 0.0053(17)
C2 0.031(3) 0.0149(19) 0.024(2) -0.0005(18) -0.0011(19) 0.0055(18)
C3 0.030(3) 0.018(2) 0.023(2) -0.0038(18) 0.0018(19) 0.0025(19)
C4 0.024(2) 0.018(2) 0.020(2) -0.0049(17) 0.0005(18) 0.0033(18)
C5 0.021(2) 0.019(2) 0.020(2) -0.0012(17) 0.0009(18) 0.0035(18)
C6 0.026(2) 0.022(2) 0.018(2) -0.0039(17) -0.0051(18) 0.0104(18)
C7 0.029(3) 0.041(3) 0.057(4) -0.024(3) -0.001(3) 0.008(2)
C8 0.023(3) 0.044(3) 0.065(4) -0.021(3) -0.013(3) 0.011(2)
C9 0.046(3) 0.027(2) 0.032(3) -0.007(2) -0.018(2) 0.011(2)
C10 0.066(4) 0.036(3) 0.019(3) -0.009(2) 0.001(2) -0.001(3)
C11 0.042(3) 0.032(3) 0.024(3) -0.005(2) 0.003(2) -0.003(2)
C12 0.020(2) 0.021(2) 0.019(2) -0.0023(17) -0.0007(17) 0.0071(18)
C13 0.029(3) 0.032(2) 0.020(2) 0.002(2) -0.0039(19) 0.010(2)
C14 0.029(3) 0.032(2) 0.023(2) 0.006(2) -0.0002(19) 0.012(2)
C15 0.022(2) 0.021(2) 0.025(2) 0.0034(18) -0.0001(19) 0.0078(18)
C16 0.018(2) 0.020(2) 0.030(2) 0.0040(19) 0.0029(18) 0.0082(18)
C17 0.024(2) 0.017(2) 0.028(2) -0.0006(18) -0.0015(19) 0.0042(18)
C18 0.028(3) 0.027(2) 0.029(2) -0.001(2) -0.004(2) 0.008(2)
C19 0.028(3) 0.028(2) 0.050(3) -0.001(2) -0.005(2) 0.009(2)
C20 0.042(3) 0.022(2) 0.051(3) 0.000(2) -0.019(3) 0.013(2)
C21 0.045(3) 0.027(2) 0.033(3) 0.005(2) -0.012(2) 0.002(2)
C22 0.028(3) 0.023(2) 0.030(3) -0.0012(19) -0.002(2) 0.0018(19)
C23 0.021(2) 0.020(2) 0.027(2) -0.0009(18) 0.0015(19) 0.0055(18)
C24 0.015(2) 0.0145(18) 0.021(2) -0.0013(16) -0.0008(17) -0.0002(16)
C25 0.029(3) 0.020(2) 0.022(2) -0.0043(18) -0.0024(19) 0.0052(19)
C26 0.021(2) 0.022(2) 0.022(2) -0.0016(18) 0.0037(18) 0.0041(18)
C27 0.062(4) 0.040(3) 0.063(4) -0.003(3) -0.009(3) 0.020(3)
C28 0.024(2) 0.022(2) 0.020(2) -0.0049(18) 0.0039(18) 0.0037(18)
C29 0.023(2) 0.0172(19) 0.018(2) -0.0059(16) -0.0072(17) 0.0047(18)
C30 0.026(3) 0.031(2) 0.036(3) -0.013(2) 0.006(2) 0.004(2)
C31 0.024(3) 0.026(2) 0.040(3) -0.003(2) 0.001(2) 0.004(2)
C32 0.027(3) 0.023(2) 0.020(2) -0.0058(18) -0.0118(19) 0.0054(19)
C33 0.031(3) 0.029(2) 0.015(2) -0.0023(18) -0.0027(19) 0.009(2)
C34 0.021(2) 0.025(2) 0.024(2) 0.0025(19) 0.0005(18) 0.0036(18)
C35 0.022(2) 0.020(2) 0.019(2) -0.0030(17) -0.0009(18) 0.0042(18)
C36 0.029(3) 0.025(2) 0.019(2) -0.0034(18) -0.0045(19) 0.005(2)
C37 0.027(3) 0.030(2) 0.019(2) 0.0035(19) -0.0027(18) 0.010(2)
C38 0.021(2) 0.022(2) 0.018(2) 0.0030(17) 0.0047(17) 0.0091(18)
C39 0.022(2) 0.020(2) 0.024(2) 0.0034(18) 0.0063(18) 0.0054(18)
C40 0.020(2) 0.019(2) 0.028(2) 0.0017(18) -0.0024(19) 0.0017(18)
C41 0.035(3) 0.033(2) 0.027(2) 0.008(2) 0.005(2) 0.015(2)
C42 0.042(3) 0.041(3) 0.037(3) 0.019(2) 0.004(2) 0.016(2)
C43 0.045(3) 0.041(3) 0.051(3) 0.018(3) -0.006(3) 0.022(3)
C44 0.039(3) 0.035(3) 0.045(3) 0.011(2) 0.007(2) 0.021(2)
C45 0.027(3) 0.024(2) 0.029(2) 0.0042(19) -0.003(2) 0.0064(19)
C46 0.032(3) 0.040(3) 0.040(3) 0.017(2) 0.009(2) 0.019(2)
C47 0.026(3) 0.039(3) 0.045(3) 0.013(2) 0.005(2) 0.016(2)
C48 0.028(3) 0.029(2) 0.035(3) 0.002(2) 0.003(2) 0.003(2)
C49 0.039(3) 0.056(3) 0.036(3) 0.025(3) 0.002(2) 0.012(3)
N7 0.086(13) 0.063(9) 0.042(8) 0.023(7) 0.042(10) 0.041(8)
C56 0.083(14) 0.038(10) 0.008(5) 0.015(8) 0.009(7) 0.032(10)
C57 0.075(12) 0.037(11) 0.035(12) 0.014(7) 0.023(10) -0.002(10)
C58 0.048(10) 0.030(7) 0.037(8) 0.009(6) 0.017(9) 0.006(7)
C59 0.007(7) 0.035(7) 0.034(6) 0.006(5) 0.005(6) -0.012(6)
C60 0.053(10) 0.037(7) 0.039(10) -0.001(7) 0.000(7) 0.016(7)
C50 0.027(3) 0.041(3) 0.040(3) 0.014(2) -0.003(2) 0.012(2)
C51 0.079(13) 0.026(6) 0.033(10) 0.005(6) 0.000(9) 0.024(8)
C52 0.027(10) 0.037(9) 0.040(7) 0.004(7) 0.021(9) 0.005(8)
C53 0.016(7) 0.075(13) 0.045(10) 0.001(9) 0.016(6) -0.011(7)
C54 0.027(8) 0.052(9) 0.054(11) -0.004(8) 0.001(7) -0.012(7)
C55 0.083(14) 0.026(8) 0.050(8) 0.011(7) 0.029(10) 0.012(8)
Co1 0.0208(3) 0.0140(3) 0.0182(3) -0.0024(2) -0.0014(2) 0.0059(2)
N1 0.022(2) 0.0181(17) 0.0165(18) 0.0006(14) -0.0026(14) 0.0063(15)
N2 0.0209(19) 0.0198(17) 0.025(2) 0.0018(15) -0.0005(15) 0.0078(15)
N3 0.029(2) 0.0192(18) 0.039(2) 0.0001(17) 0.0074(18) 0.0096(16)
N4 0.024(2) 0.0150(16) 0.0224(19) -0.0022(14) 0.0011(15) 0.0044(15)
N5 0.028(2) 0.0153(16) 0.0233(19) -0.0018(14) 0.0004(16) 0.0075(15)
N6 0.067(8) 0.045(10) 0.028(7) 0.027(6) 0.007(5) 0.016(8)

loop_
_atom_type_symbol
_atom_type_description
_atom_type_scat_dispersion_real
_atom_type_scat_dispersion_imag
_atom_type_scat_source
C C 0.0033 0.0016 'International Tables Vol C Tables 4.2.6.8 and 6.1.1.4'
H H 0.0000 0.0000 'International Tables Vol C Tables 4.2.6.8 and 6.1.1.4'
Co Co 0.3494 0.9721 'International Tables Vol C Tables 4.2.6.8 and 6.1.1.4'
N N 0.0061 0.0033 'International Tables Vol C Tables 4.2.6.8 and 6.1.1.4'

loop_
_geom_angle_atom_site_label_1
_geom_angle_atom_site_label_2
_geom_angle_atom_site_label_3
_geom_angle
_geom_angle_site_symmetry_1
_geom_angle_site_symmetry_3
_geom_angle_publ_flag
C39 C1 N1 126.0(4) . . ?
C39 C1 C2 123.4(4) . . ?
N1 C1 C2 110.5(3) . . ?
C3 C2 C1 106.8(4) . . ?
C3 C2 H2 126.6 . . ?
C1 C2 H2 126.6 . . ?
C2 C3 C4 107.9(4) . . ?
C2 C3 H3 126.1 . . ?
C4 C3 H3 126.1 . . ?
C5 C4 N1 126.3(4) . . ?
C5 C4 C3 123.6(4) . . ?
N1 C4 C3 110.1(4) . . ?
C4 C5 C12 123.1(4) . . ?
C4 C5 C6 118.4(3) . . ?
C12 C5 C6 118.3(4) . . ?
C7 C6 C11 117.7(4) . . ?
C7 C6 C5 120.3(4) . . ?
C11 C6 C5 122.0(4) . . ?
C6 C7 C8 120.7(5) . . ?
C6 C7 H7 119.7 . . ?
C8 C7 H7 119.7 . . ?
C9 C8 C7 120.6(5) . . ?
C9 C8 H8 119.7 . . ?
C7 C8 H8 119.7 . . ?
C8 C9 C10 119.5(5) . . ?
C8 C9 H9 120.3 . . ?
C10 C9 H9 120.3 . . ?
C9 C10 C11 120.1(5) . . ?
C9 C10 H10 120.0 . . ?
C11 C10 H10 120.0 . . ?
C6 C11 C10 121.5(5) . . ?
C6 C11 H11 119.3 . . ?
C10 C11 H11 119.3 . . ?
N2 C12 C5 125.8(4) . . ?
N2 C12 C13 110.1(3) . . ?
C5 C12 C13 124.0(4) . . ?
C14 C13 C12 108.1(4) . . ?
C14 C13 H13 126.0 . . ?
C12 C13 H13 126.0 . . ?
C13 C14 C15 107.0(4) . . ?
C13 C14 H14 126.5 . . ?
C15 C14 H14 126.5 . . ?
C16 C15 N2 127.4(4) . . ?
C16 C15 C14 122.7(4) . . ?
N2 C15 C14 109.7(4) . . ?
C15 C16 C23 119.1(4) . . ?
C15 C16 C17 117.7(4) . . ?
C23 C16 C17 123.2(4) . . ?
C18 C17 C22 118.8(4) . . ?
C18 C17 C16 120.2(4) . . ?
C22 C17 C16 121.0(4) . . ?
C17 C18 C19 120.9(4) . . ?
C17 C18 H18 119.5 . . ?
C19 C18 H18 119.5 . . ?
C20 C19 C18 119.8(4) . . ?
C20 C19 H19 120.1 . . ?
C18 C19 H19 120.1 . . ?
C19 C20 C21 119.5(4) . . ?
C19 C20 H20 120.3 . . ?
C21 C20 H20 120.3 . . ?
C22 C21 C20 120.4(4) . . ?
C22 C21 H21 119.8 . . ?
C20 C21 H21 119.8 . . ?
C21 C22 C17 120.6(4) . . ?
C21 C22 H22 119.7 . . ?
C17 C22 H22 119.7 . . ?
C24 C23 C16 127.1(4) . . ?
C24 C23 N3 108.8(4) . . ?
C16 C23 N3 123.9(4) . . ?
C23 C24 C26 103.8(3) . . ?
C23 C24 Co1 129.0(3) . . ?
C26 C24 Co1 127.2(3) . . ?
N3 C25 C26 109.3(4) . . ?
N3 C25 H25 125.4 . . ?
C26 C25 H25 125.4 . . ?
C25 C26 C28 123.4(4) . . ?
C25 C26 C24 109.6(4) . . ?
C28 C26 C24 126.9(4) . . ?
N3 C27 H27A 109.5 . . ?
N3 C27 H27B 109.5 . . ?
H27A C27 H27B 109.5 . . ?
N3 C27 H27C 109.5 . . ?
H27A C27 H27C 109.5 . . ?
H27B C27 H27C 109.5 . . ?
C35 C28 C26 121.1(4) . . ?
C35 C28 C29 120.1(4) . . ?
C26 C28 C29 118.7(4) . . ?
C34 C29 C30 118.1(4) . . ?
C34 C29 C28 122.0(4) . . ?
C30 C29 C28 119.9(4) . . ?
C31 C30 C29 121.0(4) . . ?
C31 C30 H30 119.5 . . ?
C29 C30 H30 119.5 . . ?
C32 C31 C30 119.8(4) . . ?
C32 C31 H31 120.1 . . ?
C30 C31 H31 120.1 . . ?
C31 C32 C33 120.2(4) . . ?
C31 C32 H32 119.9 . . ?
C33 C32 H32 119.9 . . ?
C32 C33 C34 119.6(4) . . ?
C32 C33 H33 120.2 . . ?
C34 C33 H33 120.2 . . ?
C33 C34 C29 121.3(4) . . ?
C33 C34 H34 119.3 . . ?
C29 C34 H34 119.3 . . ?
C28 C35 N4 125.6(4) . . ?
C28 C35 C36 124.1(4) . . ?
N4 C35 C36 110.2(3) . . ?
C37 C36 C35 108.0(4) . . ?
C37 C36 H36 126.0 . . ?
C35 C36 H36 126.0 . . ?
C36 C37 C38 106.3(4) . . ?
C36 C37 H37 126.8 . . ?
C38 C37 H37 126.8 . . ?
N4 C38 C39 125.8(4) . . ?
N4 C38 C37 110.7(4) . . ?
C39 C38 C37 123.4(4) . . ?
C1 C39 C38 122.7(4) . . ?
C1 C39 C40 119.3(4) . . ?
C38 C39 C40 117.9(4) . . ?
C41 C40 C45 118.7(4) . . ?
C41 C40 C39 120.8(4) . . ?
C45 C40 C39 120.4(4) . . ?
C42 C41 C40 120.2(4) . . ?
C42 C41 H41 119.9 . . ?
C40 C41 H41 119.9 . . ?
C41 C42 C43 119.9(4) . . ?
C41 C42 H42 120.0 . . ?
C43 C42 H42 120.0 . . ?
C44 C43 C42 120.2(4) . . ?
C44 C43 H43 119.9 . . ?
C42 C43 H43 119.9 . . ?
C45 C44 C43 119.9(4) . . ?
C45 C44 H44 120.0 . . ?
C43 C44 H44 120.0 . . ?
C44 C45 C40 121.0(4) . . ?
C44 C45 H45 119.5 . . ?
C40 C45 H45 119.5 . . ?
N5 C46 C47 124.1(4) . . ?
N5 C46 H46 118.0 . . ?
C47 C46 H46 118.0 . . ?
C48 C47 C46 118.3(4) . . ?
C48 C47 H47 120.8 . . ?
C46 C47 H47 120.8 . . ?
C47 C48 C49 118.3(4) . . ?
C47 C48 H48 120.9 . . ?
C49 C48 H48 120.9 . . ?
C48 C49 C50 119.6(4) . . ?
C48 C49 H49 120.2 . . ?
C50 C49 H49 120.2 . . ?
C56 N7 C60 120.0 . . ?
C57 C56 N7 120.0 . . ?
C57 C56 H56 120.0 . . ?
N7 C56 H56 120.0 . . ?
C58 C57 C56 120.0 . . ?
C58 C57 H57 120.0 . . ?
C56 C57 H57 120.0 . . ?
C57 C58 C59 120.0 . . ?
C57 C58 H58 120.0 . . ?
C59 C58 H58 120.0 . . ?
C60 C59 C58 120.0 . . ?
C60 C59 H59 120.0 . . ?
C58 C59 H59 120.0 . . ?
C59 C60 N7 120.0 . . ?
C59 C60 H60 120.0 . . ?
N7 C60 H60 120.0 . . ?
N5 C50 C49 123.2(4) . . ?
N5 C50 H50 118.4 . . ?
C49 C50 H50 118.4 . . ?
C52 C51 N6 117.6(7) . . ?
C52 C51 H51 121.2 . . ?
N6 C51 H51 121.2 . . ?
C53 C52 C51 120.0 . . ?
C53 C52 H52 120.0 . . ?
C51 C52 H52 120.0 . . ?
C54 C53 C52 120.0 . . ?
C54 C53 H53 120.0 . . ?
C52 C53 H53 120.0 . . ?
C53 C54 C55 120.0 . . ?
C53 C54 H54 120.0 . . ?
C55 C54 H54 120.0 . . ?
C54 C55 N6 116.0(6) . . ?
C54 C55 H55 122.0 . . ?
N6 C55 H55 122.0 . . ?
C24 Co1 N1 169.89(15) . . ?
C24 Co1 N2 88.88(15) . . ?
N1 Co1 N2 90.50(13) . . ?
C24 Co1 N4 90.15(15) . . ?
N1 Co1 N4 89.32(13) . . ?
N2 Co1 N4 173.42(14) . . ?
C24 Co1 N5 93.30(14) . . ?
N1 Co1 N5 96.81(12) . . ?
N2 Co1 N5 95.31(13) . . ?
N4 Co1 N5 91.24(13) . . ?
C1 N1 C4 104.7(3) . . ?
C1 N1 Co1 128.2(3) . . ?
C4 N1 Co1 127.1(3) . . ?
C12 N2 C15 105.1(3) . . ?
C12 N2 Co1 127.1(3) . . ?
C15 N2 Co1 127.9(3) . . ?
C25 N3 C23 108.5(3) . . ?
C25 N3 C27 120.1(4) . . ?
C23 N3 C27 131.4(4) . . ?
C38 N4 C35 104.6(3) . . ?
C38 N4 Co1 127.8(3) . . ?
C35 N4 Co1 127.1(3) . . ?
C50 N5 C46 116.5(4) . . ?
C50 N5 Co1 121.5(3) . . ?
C46 N5 Co1 121.7(3) . . ?
C55 N6 C51 126.2(12) . . ?

loop_
_geom_bond_atom_site_label_1
_geom_bond_atom_site_label_2
_geom_bond_distance
_geom_bond_site_symmetry_2
_geom_bond_publ_flag
C1 C39 1.383(6) . ?
C1 N1 1.385(5) . ?
C1 C2 1.451(5) . ?
C2 C3 1.335(6) . ?
C2 H2 0.9500 . ?
C3 C4 1.443(5) . ?
C3 H3 0.9500 . ?
C4 C5 1.385(5) . ?
C4 N1 1.392(5) . ?
C5 C12 1.402(5) . ?
C5 C6 1.493(6) . ?
C6 C7 1.381(6) . ?
C6 C11 1.388(6) . ?
C7 C8 1.399(7) . ?
C7 H7 0.9500 . ?
C8 C9 1.368(7) . ?
C8 H8 0.9500 . ?
C9 C10 1.370(7) . ?
C9 H9 0.9500 . ?
C10 C11 1.389(6) . ?
C10 H10 0.9500 . ?
C11 H11 0.9500 . ?
C12 N2 1.391(5) . ?
C12 C13 1.427(5) . ?
C13 C14 1.348(6) . ?
C13 H13 0.9500 . ?
C14 C15 1.444(6) . ?
C14 H14 0.9500 . ?
C15 C16 1.383(5) . ?
C15 N2 1.397(5) . ?
C16 C23 1.409(6) . ?
C16 C17 1.495(5) . ?
C17 C18 1.384(6) . ?
C17 C22 1.384(5) . ?
C18 C19 1.390(6) . ?
C18 H18 0.9500 . ?
C19 C20 1.381(6) . ?
C19 H19 0.9500 . ?
C20 C21 1.385(7) . ?
C20 H20 0.9500 . ?
C21 C22 1.382(6) . ?
C21 H21 0.9500 . ?
C22 H22 0.9500 . ?
C23 C24 1.404(5) . ?
C23 N3 1.442(5) . ?
C24 C26 1.420(5) . ?
C24 Co1 1.933(4) . ?
C25 N3 1.299(5) . ?
C25 C26 1.407(5) . ?
C25 H25 0.9500 . ?
C26 C28 1.413(6) . ?
C27 N3 1.453(6) . ?
C27 H27A 0.9800 . ?
C27 H27B 0.9800 . ?
C27 H27C 0.9800 . ?
C28 C35 1.385(5) . ?
C28 C29 1.498(5) . ?
C29 C34 1.388(5) . ?
C29 C30 1.391(6) . ?
C30 C31 1.387(6) . ?
C30 H30 0.9500 . ?
C31 C32 1.380(6) . ?
C31 H31 0.9500 . ?
C32 C33 1.380(6) . ?
C32 H32 0.9500 . ?
C33 C34 1.385(6) . ?
C33 H33 0.9500 . ?
C34 H34 0.9500 . ?
C35 N4 1.404(5) . ?
C35 C36 1.417(6) . ?
C36 C37 1.348(5) . ?
C36 H36 0.9500 . ?
C37 C38 1.449(6) . ?
C37 H37 0.9500 . ?
C38 N4 1.371(5) . ?
C38 C39 1.410(5) . ?
C39 C40 1.503(5) . ?
C40 C41 1.395(6) . ?
C40 C45 1.397(6) . ?
C41 C42 1.388(6) . ?
C41 H41 0.9500 . ?
C42 C43 1.392(7) . ?
C42 H42 0.9500 . ?
C43 C44 1.378(6) . ?
C43 H43 0.9500 . ?
C44 C45 1.378(6) . ?
C44 H44 0.9500 . ?
C45 H45 0.9500 . ?
C46 N5 1.339(5) . ?
C46 C47 1.382(6) . ?
C46 H46 0.9500 . ?
C47 C48 1.374(6) . ?
C47 H47 0.9500 . ?
C48 C49 1.375(6) . ?
C48 H48 0.9500 . ?
C49 C50 1.380(6) . ?
C49 H49 0.9500 . ?
N7 C56 1.3900 . ?
N7 C60 1.3900 . ?
C56 C57 1.3900 . ?
C56 H56 0.9500 . ?
C57 C58 1.3900 . ?
C57 H57 0.9500 . ?
C58 C59 1.3900 . ?
C58 H58 0.9500 . ?
C59 C60 1.3900 . ?
C59 H59 0.9500 . ?
C60 H60 0.9500 . ?
C50 N5 1.327(5) . ?
C50 H50 0.9500 . ?
C51 C52 1.3900 . ?
C51 N6 1.314(13) . ?
C51 H51 0.9500 . ?
C52 C53 1.3900 . ?
C52 H52 0.9500 . ?
C53 C54 1.3900 . ?
C53 H53 0.9500 . ?
C54 C55 1.3900 . ?
C54 H54 0.9500 . ?
C55 N6 1.385(13) . ?
C55 H55 0.9500 . ?
Co1 N1 1.983(3) . ?
Co1 N2 1.987(3) . ?
Co1 N4 1.999(3) . ?
Co1 N5 2.192(3) . ?

loop_
_geom_torsion_atom_site_label_1
_geom_torsion_atom_site_label_2
_geom_torsion_atom_site_label_3
_geom_torsion_atom_site_label_4
_geom_torsion
_geom_torsion_site_symmetry_1
_geom_torsion_site_symmetry_2
_geom_torsion_site_symmetry_3
_geom_torsion_site_symmetry_4
_geom_torsion_publ_flag
C39 C1 C2 C3 -176.6(4) . . . . ?
N1 C1 C2 C3 0.5(5) . . . . ?
C1 C2 C3 C4 -0.7(5) . . . . ?
C2 C3 C4 C5 180.0(4) . . . . ?
C2 C3 C4 N1 0.7(5) . . . . ?
N1 C4 C5 C12 1.4(7) . . . . ?
C3 C4 C5 C12 -177.8(4) . . . . ?
N1 C4 C5 C6 177.5(4) . . . . ?
C3 C4 C5 C6 -1.7(6) . . . . ?
C4 C5 C6 C7 -94.5(5) . . . . ?
C12 C5 C6 C7 81.7(5) . . . . ?
C4 C5 C6 C11 84.1(5) . . . . ?
C12 C5 C6 C11 -99.6(5) . . . . ?
C11 C6 C7 C8 -1.1(7) . . . . ?
C5 C6 C7 C8 177.6(4) . . . . ?
C6 C7 C8 C9 -0.1(8) . . . . ?
C7 C8 C9 C10 0.6(8) . . . . ?
C8 C9 C10 C11 0.2(8) . . . . ?
C7 C6 C11 C10 1.9(7) . . . . ?
C5 C6 C11 C10 -176.8(4) . . . . ?
C9 C10 C11 C6 -1.5(8) . . . . ?
C4 C5 C12 N2 2.4(7) . . . . ?
C6 C5 C12 N2 -173.6(4) . . . . ?
C4 C5 C12 C13 179.2(4) . . . . ?
C6 C5 C12 C13 3.1(6) . . . . ?
N2 C12 C13 C14 0.5(5) . . . . ?
C5 C12 C13 C14 -176.7(4) . . . . ?
C12 C13 C14 C15 0.6(5) . . . . ?
C13 C14 C15 C16 173.7(4) . . . . ?
C13 C14 C15 N2 -1.4(5) . . . . ?
N2 C15 C16 C23 0.0(6) . . . . ?
C14 C15 C16 C23 -174.2(4) . . . . ?
N2 C15 C16 C17 178.0(4) . . . . ?
C14 C15 C16 C17 3.8(6) . . . . ?
C15 C16 C17 C18 -94.4(5) . . . . ?
C23 C16 C17 C18 83.5(5) . . . . ?
C15 C16 C17 C22 85.4(5) . . . . ?
C23 C16 C17 C22 -96.7(5) . . . . ?
C22 C17 C18 C19 1.0(7) . . . . ?
C16 C17 C18 C19 -179.2(4) . . . . ?
C17 C18 C19 C20 -0.3(7) . . . . ?
C18 C19 C20 C21 -0.6(7) . . . . ?
C19 C20 C21 C22 0.8(7) . . . . ?
C20 C21 C22 C17 -0.1(7) . . . . ?
C18 C17 C22 C21 -0.8(7) . . . . ?
C16 C17 C22 C21 179.4(4) . . . . ?
C15 C16 C23 C24 -6.1(6) . . . . ?
C17 C16 C23 C24 176.0(4) . . . . ?
C15 C16 C23 N3 177.2(4) . . . . ?
C17 C16 C23 N3 -0.7(6) . . . . ?
C16 C23 C24 C26 -174.8(4) . . . . ?
N3 C23 C24 C26 2.2(4) . . . . ?
C16 C23 C24 Co1 3.9(6) . . . . ?
N3 C23 C24 Co1 -179.1(3) . . . . ?
N3 C25 C26 C28 -175.3(4) . . . . ?
N3 C25 C26 C24 1.4(5) . . . . ?
C23 C24 C26 C25 -2.2(4) . . . . ?
Co1 C24 C26 C25 179.0(3) . . . . ?
C23 C24 C26 C28 174.4(4) . . . . ?
Co1 C24 C26 C28 -4.3(6) . . . . ?
C25 C26 C28 C35 -174.5(4) . . . . ?
C24 C26 C28 C35 9.3(6) . . . . ?
C25 C26 C28 C29 8.2(6) . . . . ?
C24 C26 C28 C29 -168.0(4) . . . . ?
C35 C28 C29 C34 106.5(5) . . . . ?
C26 C28 C29 C34 -76.2(5) . . . . ?
C35 C28 C29 C30 -75.4(5) . . . . ?
C26 C28 C29 C30 101.9(5) . . . . ?
C34 C29 C30 C31 3.5(6) . . . . ?
C28 C29 C30 C31 -174.7(4) . . . . ?
C29 C30 C31 C32 -2.9(7) . . . . ?
C30 C31 C32 C33 0.4(6) . . . . ?
C31 C32 C33 C34 1.5(6) . . . . ?
C32 C33 C34 C29 -0.9(6) . . . . ?
C30 C29 C34 C33 -1.6(6) . . . . ?
C28 C29 C34 C33 176.6(4) . . . . ?
C26 C28 C35 N4 0.2(6) . . . . ?
C29 C28 C35 N4 177.5(4) . . . . ?
C26 C28 C35 C36 176.4(4) . . . . ?
C29 C28 C35 C36 -6.3(6) . . . . ?
C28 C35 C36 C37 -173.7(4) . . . . ?
N4 C35 C36 C37 2.9(5) . . . . ?
C35 C36 C37 C38 -2.1(5) . . . . ?
C36 C37 C38 N4 0.7(5) . . . . ?
C36 C37 C38 C39 -176.1(4) . . . . ?
N1 C1 C39 C38 -1.3(6) . . . . ?
C2 C1 C39 C38 175.3(4) . . . . ?
N1 C1 C39 C40 178.5(4) . . . . ?
C2 C1 C39 C40 -4.9(6) . . . . ?
N4 C38 C39 C1 -1.4(6) . . . . ?
C37 C38 C39 C1 174.9(4) . . . . ?
N4 C38 C39 C40 178.8(4) . . . . ?
C37 C38 C39 C40 -4.9(6) . . . . ?
C1 C39 C40 C41 113.9(5) . . . . ?
C38 C39 C40 C41 -66.3(5) . . . . ?
C1 C39 C40 C45 -68.1(5) . . . . ?
C38 C39 C40 C45 111.7(5) . . . . ?
C45 C40 C41 C42 0.6(7) . . . . ?
C39 C40 C41 C42 178.6(4) . . . . ?
C40 C41 C42 C43 -1.6(7) . . . . ?
C41 C42 C43 C44 1.0(8) . . . . ?
C42 C43 C44 C45 0.7(8) . . . . ?
C43 C44 C45 C40 -1.8(7) . . . . ?
C41 C40 C45 C44 1.1(7) . . . . ?
C39 C40 C45 C44 -176.9(4) . . . . ?
N5 C46 C47 C48 1.2(8) . . . . ?
C46 C47 C48 C49 -0.9(7) . . . . ?
C47 C48 C49 C50 0.2(8) . . . . ?
C60 N7 C56 C57 0.0 . . . . ?
N7 C56 C57 C58 0.0 . . . . ?
C56 C57 C58 C59 0.0 . . . . ?
C57 C58 C59 C60 0.0 . . . . ?
C58 C59 C60 N7 0.0 . . . . ?
C56 N7 C60 C59 0.0 . . . . ?
C48 C49 C50 N5 0.5(8) . . . . ?
N6 C51 C52 C53 -2.6(12) . . . . ?
C51 C52 C53 C54 0.0 . . . . ?
C52 C53 C54 C55 0.0 . . . . ?
C53 C54 C55 N6 2.5(11) . . . . ?
C23 C24 Co1 N1 88.9(9) . . . . ?
C26 C24 Co1 N1 -92.7(9) . . . . ?
C23 C24 Co1 N2 2.4(4) . . . . ?
C26 C24 Co1 N2 -179.2(4) . . . . ?
C23 C24 Co1 N4 175.9(4) . . . . ?
C26 C24 Co1 N4 -5.7(4) . . . . ?
C23 C24 Co1 N5 -92.9(4) . . . . ?
C26 C24 Co1 N5 85.5(3) . . . . ?
C39 C1 N1 C4 177.0(4) . . . . ?
C2 C1 N1 C4 0.0(4) . . . . ?
C39 C1 N1 Co1 -0.7(6) . . . . ?
C2 C1 N1 Co1 -177.7(3) . . . . ?
C5 C4 N1 C1 -179.6(4) . . . . ?
C3 C4 N1 C1 -0.4(4) . . . . ?
C5 C4 N1 Co1 -2.0(6) . . . . ?
C3 C4 N1 Co1 177.3(3) . . . . ?
C24 Co1 N1 C1 90.4(9) . . . . ?
N2 Co1 N1 C1 176.8(3) . . . . ?
N4 Co1 N1 C1 3.3(3) . . . . ?
N5 Co1 N1 C1 -87.8(3) . . . . ?
C24 Co1 N1 C4 -86.7(9) . . . . ?
N2 Co1 N1 C4 -0.4(3) . . . . ?
N4 Co1 N1 C4 -173.8(3) . . . . ?
N5 Co1 N1 C4 95.1(3) . . . . ?
C5 C12 N2 C15 175.8(4) . . . . ?
C13 C12 N2 C15 -1.3(4) . . . . ?
C5 C12 N2 Co1 -5.4(6) . . . . ?
C13 C12 N2 Co1 177.5(3) . . . . ?
C16 C15 N2 C12 -173.2(4) . . . . ?
C14 C15 N2 C12 1.7(4) . . . . ?
C16 C15 N2 Co1 8.0(6) . . . . ?
C14 C15 N2 Co1 -177.1(3) . . . . ?
C24 Co1 N2 C12 173.6(3) . . . . ?
N1 Co1 N2 C12 3.7(3) . . . . ?
N4 Co1 N2 C12 92.1(13) . . . . ?
N5 Co1 N2 C12 -93.1(3) . . . . ?
C24 Co1 N2 C15 -7.8(3) . . . . ?
N1 Co1 N2 C15 -177.7(3) . . . . ?
N4 Co1 N2 C15 -89.3(13) . . . . ?
N5 Co1 N2 C15 85.4(3) . . . . ?
C26 C25 N3 C23 0.0(5) . . . . ?
C26 C25 N3 C27 -178.8(4) . . . . ?
C24 C23 N3 C25 -1.5(5) . . . . ?
C16 C23 N3 C25 175.7(4) . . . . ?
C24 C23 N3 C27 177.2(5) . . . . ?
C16 C23 N3 C27 -5.7(7) . . . . ?
C39 C38 N4 C35 177.8(4) . . . . ?
C37 C38 N4 C35 1.1(4) . . . . ?
C39 C38 N4 Co1 5.9(6) . . . . ?
C37 C38 N4 Co1 -170.8(3) . . . . ?
C28 C35 N4 C38 174.2(4) . . . . ?
C36 C35 N4 C38 -2.4(4) . . . . ?
C28 C35 N4 Co1 -13.9(6) . . . . ?
C36 C35 N4 Co1 169.5(3) . . . . ?
C24 Co1 N4 C38 -175.7(3) . . . . ?
N1 Co1 N4 C38 -5.8(3) . . . . ?
N2 Co1 N4 C38 -94.2(13) . . . . ?
N5 Co1 N4 C38 91.0(3) . . . . ?
C24 Co1 N4 C35 14.2(3) . . . . ?
N1 Co1 N4 C35 -175.9(3) . . . . ?
N2 Co1 N4 C35 95.7(12) . . . . ?
N5 Co1 N4 C35 -79.1(3) . . . . ?
C49 C50 N5 C46 -0.2(7) . . . . ?
C49 C50 N5 Co1 -174.9(4) . . . . ?
C47 C46 N5 C50 -0.7(7) . . . . ?
C47 C46 N5 Co1 174.1(4) . . . . ?
C24 Co1 N5 C50 62.7(3) . . . . ?
N1 Co1 N5 C50 -117.6(3) . . . . ?
N2 Co1 N5 C50 -26.5(3) . . . . ?
N4 Co1 N5 C50 152.9(3) . . . . ?
C24 Co1 N5 C46 -111.7(3) . . . . ?
N1 Co1 N5 C46 67.9(3) . . . . ?
N2 Co1 N5 C46 159.1(3) . . . . ?
N4 Co1 N5 C46 -21.5(3) . . . . ?
C54 C55 N6 C51 -6(3) . . . . ?
C52 C51 N6 C55 6(3) . . . . ?
